data_7702551
loop_
_publ_author_name
'Du, Shaowu'
'Franken, Andreas'
'Jelliss&#x2020;, Paul A.'
'Kautz, Jason A.'
'Stone, F. Gordon A.'
'Yu, Pui-Yin'

_publ_section_title
;
 Monocarbollide complexes of molybdenum and tungsten: functionalization
 through reactions at a cage boron centre&#x200A;&#x2021;
;
_journal_issue 12
_journal_name_full 'Journal of the Chemical Society, Dalton Transactions'
_journal_page_first 1846
_journal_paper_doi 10.1039/b101003o
_journal_year 2001
_chemical_formula_sum 'C31 H34 B10 Mo N O3 P'
_chemical_formula_weight 703.60
_space_group_IT_number 2
_space_group_name_Hall '-P 1'
_space_group_name_H-M_alt 'P -1'
_symmetry_cell_setting triclinic
_symmetry_space_group_name_Hall '-P 1'
_symmetry_space_group_name_H-M 'P -1'
_atom_sites_solution_hydrogens geom
_atom_sites_solution_primary direct
_atom_sites_solution_secondary difmap
_audit_creation_method SHELXL-97
_cell_angle_alpha 104.286(9)
_cell_angle_beta 97.586(12)
_cell_angle_gamma 104.489(11)
_cell_formula_units_Z 2
_cell_length_a 8.5591(14)
_cell_length_b 11.8898(12)
_cell_length_c 18.4841(16)
_cell_measurement_reflns_used 25
_cell_measurement_temperature 293(2)
_cell_measurement_theta_max 20
_cell_measurement_theta_min 10
_cell_volume 1726.9(4)
_computing_cell_refinement 'Enraf-Nonius CAD4 (1989)'
_computing_data_collection 'Enraf-Nonius CAD4 (1989)'
_computing_data_reduction 'XCAD4 Siemens Software (Harms, 1993)'
_computing_molecular_graphics 'XP in SHELXTL-PC (Bruker, 1995)'
_computing_publication_material 'SHELXL-97 (Sheldrick, 1997)'
_computing_structure_refinement 'SHELXL-97 (Sheldrick, 1997)'
_computing_structure_solution 'SHELXS-97 (Sheldrick, 1997)'
_diffrn_ambient_temperature 293(2)
_diffrn_measured_fraction_theta_full 1.000
_diffrn_measured_fraction_theta_max 1.000
_diffrn_measurement_device_type 'Enraf-Nonius CAD4'
_diffrn_measurement_method \w-2\q
_diffrn_radiation_monochromator graphite
_diffrn_radiation_source 'fine-focus sealed tube'
_diffrn_radiation_type MoK\a
_diffrn_radiation_wavelength 0.71073
_diffrn_reflns_av_R_equivalents 0.0227
_diffrn_reflns_av_sigmaI/netI 0.0465
_diffrn_reflns_limit_h_max 10
_diffrn_reflns_limit_h_min 0
_diffrn_reflns_limit_k_max 13
_diffrn_reflns_limit_k_min -14
_diffrn_reflns_limit_l_max 21
_diffrn_reflns_limit_l_min -21
_diffrn_reflns_number 6495
_diffrn_reflns_theta_full 24.96
_diffrn_reflns_theta_max 24.96
_diffrn_reflns_theta_min 1.85
_diffrn_standards_decay_% 9.63
_diffrn_standards_interval_time 120
_diffrn_standards_number 3
_exptl_absorpt_coefficient_mu 0.460
_exptl_absorpt_correction_T_max 0.97155
_exptl_absorpt_correction_T_min 0.92037
_exptl_absorpt_correction_type numerical
_exptl_crystal_colour yellow
_exptl_crystal_density_diffrn 1.353
_exptl_crystal_density_method 'not measured'
_exptl_crystal_description needles
_exptl_crystal_F_000 716
_exptl_crystal_size_max 0.70
_exptl_crystal_size_mid 0.18
_exptl_crystal_size_min 0.06
_refine_diff_density_max 0.321
_refine_diff_density_min -0.457
_refine_diff_density_rms 0.059
_refine_ls_extinction_method none
_refine_ls_goodness_of_fit_ref 1.038
_refine_ls_hydrogen_treatment mixed
_refine_ls_matrix_type full
_refine_ls_number_parameters 424
_refine_ls_number_reflns 6050
_refine_ls_number_restraints 0
_refine_ls_restrained_S_all 1.038
_refine_ls_R_factor_all 0.0567
_refine_ls_R_factor_gt 0.0376
_refine_ls_shift/su_max 0.002
_refine_ls_shift/su_mean 0.000
_refine_ls_structure_factor_coef Fsqd
_refine_ls_weighting_details 'calc w=1/[\s^2^(Fo^2^)+(0.0409P)^2^+0.2998P] where P=(Fo^2^+2Fc^2^)/3'
_refine_ls_weighting_scheme calc
_refine_ls_wR_factor_gt 0.0797
_refine_ls_wR_factor_ref 0.0877
_reflns_number_gt 4870
_reflns_number_total 6050
_reflns_threshold_expression >2sigma(I)
_cod_data_source_file b101003o.txt
_cod_data_source_block 24
_cod_depositor_comments
;
The following automatic conversions were performed:

data name '_atom_site_symetry_multiplicity' was replaced with
'_atom_site_symmetry_multiplicity' as specified in the replacement
file
'/home/saulius/struct/COD-crude-data/automatic-downloads/DataCite-retrospective/RSC/depositions/lib/lists/replacement-tags.lst'.

Automatic conversion script
Id: cif_correct_tags 6909 2019-04-08 15:41:33Z antanas 

The following automatic conversions were performed:

data item '_exptl_absorpt_correction_type' value 'Numerical' was
changed to 'numerical' in accordance with the
/home/saulius/struct/COD-crude-data/automatic-downloads/DataCite-retrospective/RSC/depositions/lib/dictionaries/cif_core.dic
dictionary named 'cif_core.dic' version 2.4.2 last updated on
2011-04-26.

data item '_symmetry_cell_setting' value 'Triclinic' was changed to
'triclinic' in accordance with the
/home/saulius/struct/COD-crude-data/automatic-downloads/DataCite-retrospective/RSC/depositions/lib/dictionaries/cif_core.dic
dictionary named 'cif_core.dic' version 2.4.2 last updated on
2011-04-26.

Automatic conversion script
Id: cif_fix_values 6909 2019-04-08 15:41:33Z antanas 
;
_cod_original_sg_symbol_H-M P-1
_cod_database_code 7702551

loop_
_symmetry_equiv_pos_as_xyz
'x, y, z'
'-x, -y, -z'

loop_
_atom_site_label
_atom_site_type_symbol
_atom_site_fract_x
_atom_site_fract_y
_atom_site_fract_z
_atom_site_U_iso_or_equiv
_atom_site_adp_type
_atom_site_occupancy
_atom_site_symmetry_multiplicity
_atom_site_calc_flag
_atom_site_refinement_flags
Mo Mo 0.04407(3) 0.16531(3) 0.762421(15) 0.03236(9) Uani 1 1 d .
C1 C -0.0047(4) 0.0374(3) 0.63278(18) 0.0411(8) Uani 1 1 d .
H1 H -0.0352 0.0939 0.5973 0.049 Uiso 1 1 calc R
B2 B 0.1932(5) 0.0689(4) 0.6776(2) 0.0397(9) Uani 1 1 d .
H2 H 0.2955 0.1428 0.6735 0.048 Uiso 1 1 calc R
B3 B 0.1797(4) 0.0160(3) 0.7607(2) 0.0356(8) Uani 1 1 d .
B4 B -0.0314(4) -0.0396(3) 0.7654(2) 0.0391(9) Uani 1 1 d .
H4 H -0.0764 -0.0398 0.8184 0.047 Uiso 1 1 calc R
B5 B -0.1450(5) -0.0208(3) 0.6814(2) 0.0431(9) Uani 1 1 d .
H5 H -0.2671 -0.0060 0.6790 0.052 Uiso 1 1 calc R
B6 B 0.1029(5) -0.0586(4) 0.5968(2) 0.0473(10) Uani 1 1 d .
H6 H 0.1457 -0.0648 0.5428 0.057 Uiso 1 1 calc R
B7 B 0.2204(5) -0.0754(3) 0.6774(2) 0.0421(9) Uani 1 1 d .
H7 H 0.3410 -0.0919 0.6763 0.051 Uiso 1 1 calc R
B8 B 0.0807(5) -0.1432(3) 0.7291(2) 0.0424(9) Uani 1 1 d .
H8 H 0.1102 -0.2049 0.7608 0.051 Uiso 1 1 calc R
B9 B -0.1204(5) -0.1643(4) 0.6809(2) 0.0489(10) Uani 1 1 d .
H9 H -0.2246 -0.2401 0.6813 0.059 Uiso 1 1 calc R
B10 B -0.1066(5) -0.1131(4) 0.5991(2) 0.0491(10) Uani 1 1 d .
H10 H -0.2011 -0.1546 0.5461 0.059 Uiso 1 1 calc R
B11 B 0.0326(5) -0.1887(4) 0.6286(2) 0.0486(10) Uani 1 1 d .
H11 H 0.0295 -0.2801 0.5954 0.058 Uiso 1 1 calc R
C2 C 0.0857(5) 0.2023(3) 0.8735(2) 0.0496(9) Uani 1 1 d .
O2 O 0.1110(4) 0.2198(3) 0.93862(15) 0.0768(9) Uani 1 1 d .
C3 C -0.1711(5) 0.1797(3) 0.7911(2) 0.0472(8) Uani 1 1 d .
O3 O -0.2894(3) 0.1862(3) 0.81035(16) 0.0691(8) Uani 1 1 d .
C4 C 0.2627(5) 0.2968(3) 0.7973(2) 0.0529(9) Uani 1 1 d .
O4 O 0.3876(4) 0.3686(3) 0.82175(18) 0.0852(10) Uani 1 1 d .
P P -0.01423(10) 0.33264(7) 0.70857(5) 0.03431(19) Uani 1 1 d .
C11 C -0.1759(4) 0.2832(3) 0.62243(17) 0.0397(8) Uani 1 1 d .
C12 C -0.3220(4) 0.1955(3) 0.6153(2) 0.0540(9) Uani 1 1 d .
H12 H -0.3375 0.1597 0.6543 0.065 Uiso 1 1 calc R
C13 C -0.4450(5) 0.1606(4) 0.5512(2) 0.0628(11) Uani 1 1 d .
H13 H -0.5430 0.1017 0.5473 0.075 Uiso 1 1 calc R
C14 C -0.4248(5) 0.2111(5) 0.4937(2) 0.0718(13) Uani 1 1 d .
H14 H -0.5079 0.1865 0.4503 0.086 Uiso 1 1 calc R
C15 C -0.2832(6) 0.2972(5) 0.5000(2) 0.0766(14) Uani 1 1 d .
H15 H -0.2698 0.3322 0.4606 0.092 Uiso 1 1 calc R
C16 C -0.1571(5) 0.3351(4) 0.5639(2) 0.0602(11) Uani 1 1 d .
H16 H -0.0605 0.3950 0.5672 0.072 Uiso 1 1 calc R
C21 C -0.0820(4) 0.4436(3) 0.77533(18) 0.0410(8) Uani 1 1 d .
C22 C -0.0238(5) 0.4734(3) 0.8528(2) 0.0548(10) Uani 1 1 d .
H22 H 0.0536 0.4392 0.8714 0.066 Uiso 1 1 calc R
C23 C -0.0797(6) 0.5540(3) 0.9034(2) 0.0640(11) Uani 1 1 d .
H23 H -0.0401 0.5731 0.9556 0.077 Uiso 1 1 calc R
C24 C -0.1923(5) 0.6051(4) 0.8768(2) 0.0680(12) Uani 1 1 d .
H24 H -0.2305 0.6584 0.9109 0.082 Uiso 1 1 calc R
C25 C -0.2484(6) 0.5784(5) 0.8009(3) 0.0889(16) Uani 1 1 d .
H25 H -0.3240 0.6144 0.7828 0.107 Uiso 1 1 calc R
C26 C -0.1941(5) 0.4976(4) 0.7499(2) 0.0713(13) Uani 1 1 d .
H26 H -0.2339 0.4797 0.6977 0.086 Uiso 1 1 calc R
C31 C 0.1615(4) 0.4228(3) 0.68141(18) 0.0381(7) Uani 1 1 d .
C32 C 0.2170(5) 0.5476(3) 0.7067(2) 0.0525(9) Uani 1 1 d .
H32 H 0.1652 0.5900 0.7403 0.063 Uiso 1 1 calc R
C33 C 0.3497(5) 0.6107(4) 0.6826(2) 0.0651(11) Uani 1 1 d .
H33 H 0.3863 0.6950 0.7001 0.078 Uiso 1 1 calc R
C34 C 0.4268(5) 0.5499(4) 0.6335(2) 0.0629(11) Uani 1 1 d .
H34 H 0.5163 0.5928 0.6179 0.076 Uiso 1 1 calc R
C35 C 0.3728(5) 0.4264(4) 0.6071(3) 0.0642(11) Uani 1 1 d .
H35 H 0.4247 0.3851 0.5731 0.077 Uiso 1 1 calc R
C36 C 0.2411(5) 0.3624(3) 0.6308(2) 0.0550(10) Uani 1 1 d .
H36 H 0.2052 0.2780 0.6128 0.066 Uiso 1 1 calc R
C5 C 0.3276(4) 0.0515(3) 0.82750(18) 0.0369(7) Uani 1 1 d .
N N 0.4368(3) 0.0740(2) 0.87634(15) 0.0410(6) Uani 1 1 d .
C41 C 0.5715(4) 0.0810(3) 0.93144(18) 0.0411(8) Uani 1 1 d .
C42 C 0.6377(4) -0.0158(3) 0.9186(2) 0.0483(9) Uani 1 1 d .
C43 C 0.7672(4) -0.0088(4) 0.9754(2) 0.0612(11) Uani 1 1 d .
H43 H 0.8157 -0.0714 0.9693 0.073 Uiso 1 1 calc R
C44 C 0.8242(5) 0.0870(5) 1.0391(2) 0.0691(13) Uani 1 1 d .
H44 H 0.9095 0.0883 1.0764 0.083 Uiso 1 1 calc R
C45 C 0.7582(5) 0.1821(4) 1.0495(2) 0.0644(12) Uani 1 1 d .
H45 H 0.7998 0.2469 1.0938 0.077 Uiso 1 1 calc R
C46 C 0.6295(4) 0.1837(4) 0.9950(2) 0.0516(9) Uani 1 1 d .
C47 C 0.5739(5) -0.1205(4) 0.8485(2) 0.0638(11) Uani 1 1 d .
H47A H 0.6355 -0.1775 0.8500 0.096 Uiso 1 1 calc R
H47B H 0.5855 -0.0923 0.8045 0.096 Uiso 1 1 calc R
H47C H 0.4596 -0.1594 0.8455 0.096 Uiso 1 1 calc R
C48 C 0.5580(6) 0.2873(4) 1.0040(3) 0.0797(13) Uani 1 1 d .
H48A H 0.6146 0.3488 1.0510 0.120 Uiso 1 1 calc R
H48B H 0.4430 0.2592 1.0047 0.120 Uiso 1 1 calc R
H48C H 0.5703 0.3207 0.9621 0.120 Uiso 1 1 calc R

loop_
_atom_site_aniso_label
_atom_site_aniso_U_11
_atom_site_aniso_U_22
_atom_site_aniso_U_33
_atom_site_aniso_U_23
_atom_site_aniso_U_13
_atom_site_aniso_U_12
Mo 0.03278(16) 0.03526(15) 0.03043(15) 0.00978(11) 0.00480(11) 0.01312(11)
C1 0.0410(19) 0.049(2) 0.0335(17) 0.0105(15) 0.0011(15) 0.0191(16)
B2 0.039(2) 0.047(2) 0.035(2) 0.0114(17) 0.0087(17) 0.0155(18)
B3 0.0296(19) 0.038(2) 0.039(2) 0.0114(16) 0.0037(16) 0.0105(16)
B4 0.033(2) 0.041(2) 0.046(2) 0.0153(17) 0.0087(17) 0.0116(17)
B5 0.034(2) 0.045(2) 0.047(2) 0.0095(18) 0.0013(17) 0.0136(18)
B6 0.051(2) 0.053(2) 0.038(2) 0.0054(18) 0.0094(19) 0.023(2)
B7 0.043(2) 0.047(2) 0.039(2) 0.0082(18) 0.0064(17) 0.0229(19)
B8 0.045(2) 0.035(2) 0.049(2) 0.0133(18) 0.0089(19) 0.0161(18)
B9 0.041(2) 0.038(2) 0.061(3) 0.0102(19) 0.004(2) 0.0073(18)
B10 0.042(2) 0.048(2) 0.046(2) 0.0007(19) -0.0068(19) 0.0143(19)
B11 0.048(2) 0.041(2) 0.049(2) 0.0015(18) 0.005(2) 0.0161(19)
C2 0.058(2) 0.052(2) 0.040(2) 0.0104(17) 0.0067(18) 0.0250(18)
O2 0.101(2) 0.101(2) 0.0329(15) 0.0142(15) 0.0094(15) 0.0452(19)
C3 0.050(2) 0.053(2) 0.049(2) 0.0253(17) 0.0182(18) 0.0180(18)
O3 0.0551(17) 0.090(2) 0.081(2) 0.0371(17) 0.0389(16) 0.0300(16)
C4 0.050(2) 0.053(2) 0.055(2) 0.0224(19) -0.0025(19) 0.0148(19)
O4 0.0556(19) 0.075(2) 0.099(2) 0.0333(18) -0.0220(17) -0.0142(16)
P 0.0365(5) 0.0358(4) 0.0319(4) 0.0089(3) 0.0056(4) 0.0146(4)
C11 0.0425(19) 0.047(2) 0.0333(17) 0.0087(15) 0.0067(15) 0.0238(16)
C12 0.046(2) 0.056(2) 0.058(2) 0.0173(19) -0.0010(18) 0.0183(18)
C13 0.046(2) 0.065(3) 0.066(3) 0.004(2) -0.007(2) 0.020(2)
C14 0.049(3) 0.114(4) 0.044(2) -0.003(2) -0.001(2) 0.040(3)
C15 0.067(3) 0.140(4) 0.042(2) 0.037(3) 0.011(2) 0.053(3)
C16 0.049(2) 0.093(3) 0.042(2) 0.025(2) 0.0067(18) 0.023(2)
C21 0.045(2) 0.0412(19) 0.0369(18) 0.0066(15) 0.0087(15) 0.0177(16)
C22 0.072(3) 0.052(2) 0.042(2) 0.0087(17) 0.0024(19) 0.030(2)
C23 0.095(3) 0.054(2) 0.039(2) 0.0016(18) 0.011(2) 0.029(2)
C24 0.076(3) 0.073(3) 0.056(3) -0.003(2) 0.017(2) 0.042(2)
C25 0.107(4) 0.106(4) 0.063(3) -0.002(3) 0.005(3) 0.081(3)
C26 0.085(3) 0.091(3) 0.047(2) 0.005(2) 0.000(2) 0.062(3)
C31 0.0390(18) 0.0389(18) 0.0380(18) 0.0147(14) 0.0033(15) 0.0134(15)
C32 0.066(3) 0.040(2) 0.048(2) 0.0101(16) 0.0117(19) 0.0121(18)
C33 0.073(3) 0.046(2) 0.059(3) 0.0145(19) 0.003(2) -0.006(2)
C34 0.043(2) 0.070(3) 0.078(3) 0.040(2) 0.008(2) 0.003(2)
C35 0.058(3) 0.066(3) 0.090(3) 0.038(2) 0.039(2) 0.029(2)
C36 0.064(2) 0.042(2) 0.071(3) 0.0220(19) 0.033(2) 0.0214(19)
C5 0.0374(19) 0.0393(18) 0.0393(18) 0.0151(15) 0.0121(16) 0.0147(15)
N 0.0329(15) 0.0530(17) 0.0382(16) 0.0172(13) 0.0045(13) 0.0124(13)
C41 0.0247(16) 0.062(2) 0.0382(18) 0.0225(17) 0.0041(14) 0.0090(15)
C42 0.0333(19) 0.069(2) 0.052(2) 0.0292(19) 0.0151(16) 0.0180(18)
C43 0.038(2) 0.093(3) 0.068(3) 0.041(3) 0.011(2) 0.028(2)
C44 0.033(2) 0.124(4) 0.061(3) 0.050(3) 0.0058(19) 0.021(2)
C45 0.041(2) 0.093(3) 0.043(2) 0.016(2) -0.0015(18) -0.002(2)
C46 0.037(2) 0.065(2) 0.050(2) 0.0196(19) 0.0095(17) 0.0071(18)
C47 0.056(2) 0.071(3) 0.069(3) 0.019(2) 0.018(2) 0.026(2)
C48 0.076(3) 0.071(3) 0.075(3) 0.003(2) 0.000(2) 0.017(3)

loop_
_atom_type_symbol
_atom_type_description
_atom_type_scat_dispersion_real
_atom_type_scat_dispersion_imag
_atom_type_scat_source
C C 0.0033 0.0016 'International Tables Vol C Tables 4.2.6.8 and 6.1.1.4'
H H 0.0000 0.0000 'International Tables Vol C Tables 4.2.6.8 and 6.1.1.4'
B B 0.0013 0.0007 'International Tables Vol C Tables 4.2.6.8 and 6.1.1.4'
N N 0.0061 0.0033 'International Tables Vol C Tables 4.2.6.8 and 6.1.1.4'
O O 0.0106 0.0060 'International Tables Vol C Tables 4.2.6.8 and 6.1.1.4'
P P 0.1023 0.0942 'International Tables Vol C Tables 4.2.6.8 and 6.1.1.4'
Mo Mo -1.6832 0.6857 'International Tables Vol C Tables 4.2.6.8 and 6.1.1.4'

loop_
_geom_angle_atom_site_label_1
_geom_angle_atom_site_label_2
_geom_angle_atom_site_label_3
_geom_angle
_geom_angle_publ_flag
C2 Mo C3 74.95(15) y
C2 Mo C4 76.35(16) y
C3 Mo C4 126.14(16) y
C2 Mo B3 87.64(13) y
C3 Mo B3 132.16(13) y
C4 Mo B3 90.50(14) y
C2 Mo B4 83.81(14) y
C3 Mo B4 89.02(14) y
C4 Mo B4 131.50(13) y
B3 Mo B4 44.36(12) ?
C2 Mo B5 121.82(15) y
C3 Mo B5 78.52(14) y
C4 Mo B5 154.36(15) y
B3 Mo B5 73.72(13) ?
B4 Mo B5 44.78(13) ?
C2 Mo B2 127.02(14) y
C3 Mo B2 150.36(14) y
C4 Mo B2 81.81(15) y
B3 Mo B2 44.63(13) ?
B4 Mo B2 75.76(13) ?
B5 Mo B2 72.74(14) ?
C2 Mo C1 155.46(13) y
C3 Mo C1 110.35(13) y
C4 Mo C1 114.59(14) y
B3 Mo C1 70.98(12) ?
B4 Mo C1 72.56(13) ?
B5 Mo C1 41.52(13) ?
B2 Mo C1 41.03(12) ?
C2 Mo P 115.95(10) y
C3 Mo P 76.06(10) y
C4 Mo P 77.09(10) y
B3 Mo P 149.04(9) y
B4 Mo P 150.14(9) y
B5 Mo P 106.12(10) y
B2 Mo P 104.92(9) y
C1 Mo P 88.38(8) y
B2 C1 B10 114.0(3) ?
B2 C1 B5 113.6(3) ?
B10 C1 B5 62.6(2) ?
B2 C1 B6 62.7(2) ?
B10 C1 B6 62.2(2) ?
B5 C1 B6 113.8(3) ?
B2 C1 Mo 69.00(16) ?
B10 C1 Mo 126.8(2) ?
B5 C1 Mo 68.21(17) ?
B6 C1 Mo 127.4(2) ?
C1 B2 B6 59.1(2) ?
C1 B2 B7 104.9(3) ?
B6 B2 B7 59.6(2) ?
C1 B2 B3 104.7(3) ?
B6 B2 B3 107.2(3) ?
B7 B2 B3 59.5(2) ?
C1 B2 Mo 69.98(17) ?
B6 B2 Mo 125.1(2) ?
B7 B2 Mo 121.9(2) ?
B3 B2 Mo 66.06(16) ?
C5 B3 B8 112.1(3) ?
C5 B3 B7 109.6(3) ?
B8 B3 B7 60.2(2) ?
C5 B3 B4 125.3(3) ?
B8 B3 B4 60.7(2) ?
B7 B3 B4 109.8(3) ?
C5 B3 B2 122.5(3) ?
B8 B3 B2 108.0(3) ?
B7 B3 B2 59.7(2) ?
B4 B3 B2 109.7(3) ?
C5 B3 Mo 114.2(2) y
B8 B3 Mo 124.8(2) ?
B7 B3 Mo 125.1(2) ?
B4 B3 Mo 68.64(17) ?
B2 B3 Mo 69.30(17) ?
B3 B4 B9 105.3(3) ?
B3 B4 B8 59.5(2) ?
B9 B4 B8 58.7(2) ?
B3 B4 B5 104.3(3) ?
B9 B4 B5 58.8(2) ?
B8 B4 B5 105.0(3) ?
B3 B4 Mo 67.00(16) ?
B9 B4 Mo 122.3(2) ?
B8 B4 Mo 122.2(2) ?
B5 B4 Mo 67.90(17) ?
C1 B5 B10 58.5(2) ?
C1 B5 B9 105.3(3) ?
B10 B5 B9 60.2(2) ?
C1 B5 B4 107.5(3) ?
B10 B5 B4 109.1(3) ?
B9 B5 B4 59.8(2) ?
C1 B5 Mo 70.28(17) ?
B10 B5 Mo 125.0(2) ?
B9 B5 Mo 122.7(2) ?
B4 B5 Mo 67.32(17) ?
C1 B6 B10 58.6(2) ?
C1 B6 B2 58.2(2) ?
B10 B6 B2 107.4(3) ?
C1 B6 B7 105.2(3) ?
B10 B6 B7 107.8(3) ?
B2 B6 B7 60.8(2) ?
C1 B6 B11 105.1(3) ?
B10 B6 B11 60.0(2) ?
B2 B6 B11 108.5(3) ?
B7 B6 B11 60.0(2) ?
B6 B7 B11 60.5(2) ?
B6 B7 B3 108.1(3) ?
B11 B7 B3 107.2(3) ?
B6 B7 B2 59.6(2) ?
B11 B7 B2 107.9(3) ?
B3 B7 B2 60.7(2) ?
B6 B7 B8 108.1(3) ?
B11 B7 B8 59.3(2) ?
B3 B7 B8 59.8(2) ?
B2 B7 B8 108.4(3) ?
B9 B8 B11 60.2(2) ?
B9 B8 B3 106.7(3) ?
B11 B8 B3 107.9(3) ?
B9 B8 B7 107.5(3) ?
B11 B8 B7 60.0(2) ?
B3 B8 B7 60.0(2) ?
B9 B8 B4 60.3(2) ?
B11 B8 B4 109.6(3) ?
B3 B8 B4 59.8(2) ?
B7 B8 B4 108.8(3) ?
B8 B9 B11 60.0(2) ?
B8 B9 B5 108.8(3) ?
B11 B9 B5 108.1(3) ?
B8 B9 B10 108.2(3) ?
B11 B9 B10 60.0(2) ?
B5 B9 B10 59.8(2) ?
B8 B9 B4 61.0(2) ?
B11 B9 B4 110.0(3) ?
B5 B9 B4 61.3(2) ?
B10 B9 B4 110.0(3) ?
C1 B10 B6 59.2(2) ?
C1 B10 B5 58.9(2) ?
B6 B10 B5 108.3(3) ?
C1 B10 B11 106.1(3) ?
B6 B10 B11 60.7(2) ?
B5 B10 B11 108.2(3) ?
C1 B10 B9 105.5(3) ?
B6 B10 B9 108.4(3) ?
B5 B10 B9 60.0(2) ?
B11 B10 B9 59.8(2) ?
B8 B11 B9 59.7(2) ?
B8 B11 B10 108.1(3) ?
B9 B11 B10 60.2(2) ?
B8 B11 B7 60.7(2) ?
B9 B11 B7 107.7(3) ?
B10 B11 B7 107.0(3) ?
B8 B11 B6 108.5(3) ?
B9 B11 B6 107.6(3) ?
B10 B11 B6 59.3(2) ?
B7 B11 B6 59.6(2) ?
O2 C2 Mo 177.4(3) y
O3 C3 Mo 176.6(3) y
O4 C4 Mo 174.9(3) y
C31 P C11 102.94(15) ?
C31 P C21 104.99(15) ?
C11 P C21 103.18(15) ?
C31 P Mo 114.60(10) y
C11 P Mo 116.30(11) y
C21 P Mo 113.39(11) y
C16 C11 C12 118.3(3) ?
C16 C11 P 121.0(3) ?
C12 C11 P 120.8(3) ?
C13 C12 C11 120.6(4) ?
C14 C13 C12 120.7(4) ?
C15 C14 C13 119.3(4) ?
C14 C15 C16 121.6(4) ?
C11 C16 C15 119.5(4) ?
C26 C21 C22 118.2(3) ?
C26 C21 P 121.3(3) ?
C22 C21 P 120.6(3) ?
C21 C22 C23 120.5(4) ?
C24 C23 C22 120.3(4) ?
C25 C24 C23 119.9(4) ?
C24 C25 C26 120.4(4) ?
C21 C26 C25 120.8(4) ?
C32 C31 C36 118.2(3) ?
C32 C31 P 123.5(3) ?
C36 C31 P 118.3(3) ?
C31 C32 C33 120.5(4) ?
C34 C33 C32 120.5(4) ?
C35 C34 C33 120.0(4) ?
C34 C35 C36 120.1(4) ?
C35 C36 C31 120.7(4) ?
N C5 B3 177.8(3) y
C5 N C41 170.1(3) y
C42 C41 C46 124.6(3) ?
C42 C41 N 117.2(3) ?
C46 C41 N 118.3(3) ?
C41 C42 C43 116.1(4) ?
C41 C42 C47 121.8(3) ?
C43 C42 C47 122.1(4) ?
C44 C43 C42 121.5(4) ?
C43 C44 C45 121.0(4) ?
C44 C45 C46 121.4(4) ?
C41 C46 C45 115.4(4) ?
C41 C46 C48 122.1(3) ?
C45 C46 C48 122.5(4) ?

loop_
_geom_bond_atom_site_label_1
_geom_bond_atom_site_label_2
_geom_bond_distance
_geom_bond_publ_flag
Mo C2 1.954(4) y
Mo C3 2.018(4) y
Mo C4 2.020(4) y
Mo B3 2.348(4) y
Mo B4 2.376(4) y
Mo B5 2.386(4) y
Mo B2 2.403(4) y
Mo C1 2.419(3) y
Mo P 2.5575(9) y
C1 B2 1.690(5) ?
C1 B10 1.695(5) ?
C1 B5 1.703(5) ?
C1 B6 1.705(5) ?
B2 B6 1.766(5) ?
B2 B7 1.787(5) ?
B2 B3 1.805(5) ?
B3 C5 1.538(5) y
B3 B8 1.779(5) ?
B3 B7 1.783(5) ?
B3 B4 1.783(5) ?
B4 B9 1.787(5) ?
B4 B8 1.800(5) ?
B4 B5 1.814(5) ?
B5 B10 1.765(6) ?
B5 B9 1.769(6) ?
B6 B10 1.757(6) ?
B6 B7 1.767(5) ?
B6 B11 1.782(6) ?
B7 B11 1.774(6) ?
B7 B8 1.787(6) ?
B8 B9 1.757(6) ?
B8 B11 1.762(6) ?
B9 B11 1.766(6) ?
B9 B10 1.772(6) ?
B10 B11 1.770(6) ?
C2 O2 1.151(4) y
C3 O3 1.131(4) y
C4 O4 1.141(4) y
P C31 1.822(3) ?
P C11 1.829(3) ?
P C21 1.835(3) ?
C11 C16 1.379(5) ?
C11 C12 1.380(5) ?
C12 C13 1.377(5) ?
C13 C14 1.353(6) ?
C14 C15 1.347(6) ?
C15 C16 1.385(5) ?
C21 C26 1.375(5) ?
C21 C22 1.377(5) ?
C22 C23 1.388(5) ?
C23 C24 1.362(6) ?
C24 C25 1.351(6) ?
C25 C26 1.387(5) ?
C31 C32 1.376(5) ?
C31 C36 1.391(5) ?
C32 C33 1.387(5) ?
C33 C34 1.362(6) ?
C34 C35 1.362(5) ?
C35 C36 1.381(5) ?
C5 N 1.137(4) y
N C41 1.406(4) y
C41 C42 1.389(5) ?
C41 C46 1.397(5) ?
C42 C43 1.393(5) ?
C42 C47 1.485(5) ?
C43 C44 1.354(6) ?
C44 C45 1.369(6) ?
C45 C46 1.399(5) ?
C46 C48 1.491(6) ?
